data_7154832
loop_
_publ_author_name
'Bykova, Tetiana'
'Al-Maharik, Nawaf'
'Slawin, Alexandra M. Z.'
'O'Hagan, David'

_publ_section_title
;
 Multicomponent reactions of methyl substituted all-cis
 tetrafluorocyclohexane aldehydes.
;
_journal_issue 3
_journal_name_full 'Organic &amp; biomolecular chemistry'
_journal_page_first 1117
_journal_page_last 1123
_journal_paper_doi 10.1039/c5ob02334c
_journal_volume 14
_journal_year 2016
_chemical_absolute_configuration unk
_chemical_formula_moiety 'C25 H28 F4 N2 O3'
_chemical_formula_sum 'C25 H28 F4 N2 O3'
_chemical_formula_weight 480.50
_space_group_crystal_system orthorhombic
_space_group_IT_number 19
_space_group_name_Hall 'P 2ac 2ab'
_space_group_name_H-M_alt 'P 21 21 21'
_symmetry_space_group_name_Hall 'P 2ac 2ab'
_symmetry_space_group_name_H-M 'P 21 21 21'
_atom_sites_solution_hydrogens geom
_atom_sites_solution_primary direct
_atom_sites_solution_secondary difmap
_audit_creation_date 2015-09-14
_audit_creation_method 'by CrystalStructure 4.1'
_audit_update_record
;
2015-11-12 deposited with the CCDC.
2015-11-30 downloaded from the CCDC.
;
_cell_angle_alpha 90.0000
_cell_angle_beta 90.0000
_cell_angle_gamma 90.0000
_cell_formula_units_Z 4
_cell_length_a 9.768(3)
_cell_length_b 10.296(3)
_cell_length_c 22.978(6)
_cell_measurement_reflns_used 1999
_cell_measurement_temperature 125
_cell_measurement_theta_max 75.10
_cell_measurement_theta_min 25.00
_cell_volume 2310.9(11)
_computing_cell_refinement 'CrystalClear-SM Expert 2.1 b45'
_computing_data_collection 'CrystalClear-SM Expert 2.1 b45 (Rigaku, 2015)'
_computing_data_reduction 'CrystalClear-SM Expert 2.1 b45'
_computing_molecular_graphics 'CrystalStructure 4.1'
_computing_publication_material 'CrystalStructure 4.1 (Rigaku, 2014)'
_computing_structure_refinement 'SHELXL2013 (Sheldrick, 2008)'
_computing_structure_solution 'SIR2011 (Burla, et al., 2012)'
_diffrn_ambient_temperature 125
_diffrn_detector_area_resol_mean 5.814
_diffrn_measured_fraction_theta_full 0.977
_diffrn_measured_fraction_theta_max 0.973
_diffrn_measurement_device_type 'Rigaku XtaLAB P100'
_diffrn_measurement_method \w
_diffrn_radiation_type 'Cu K\a'
_diffrn_radiation_wavelength 1.54187
_diffrn_reflns_av_R_equivalents 0.0651
_diffrn_reflns_laue_measured_fraction_full 0.977
_diffrn_reflns_laue_measured_fraction_max 0.973
_diffrn_reflns_limit_h_max 11
_diffrn_reflns_limit_h_min -7
_diffrn_reflns_limit_k_max 12
_diffrn_reflns_limit_k_min -12
_diffrn_reflns_limit_l_max 27
_diffrn_reflns_limit_l_min -18
_diffrn_reflns_number 7007
_diffrn_reflns_point_group_measured_fraction_full 0.898
_diffrn_reflns_point_group_measured_fraction_max 0.894
_diffrn_reflns_theta_full 67.687
_diffrn_reflns_theta_max 68.327
_diffrn_reflns_theta_min 3.848
_diffrn_standards_number 0
_exptl_absorpt_coefficient_mu 0.956
_exptl_absorpt_correction_T_max 0.990
_exptl_absorpt_correction_T_min 0.589
_exptl_absorpt_correction_type multi-scan
_exptl_absorpt_process_details 'REQAB (Rigaku, 1998)'
_exptl_crystal_colour colorless
_exptl_crystal_density_diffrn 1.381
_exptl_crystal_density_method 'not measured'
_exptl_crystal_description platelet
_exptl_crystal_F_000 1008.00
_exptl_crystal_size_max 0.210
_exptl_crystal_size_mid 0.030
_exptl_crystal_size_min 0.010
_refine_diff_density_max 1.07
_refine_diff_density_min -0.43
_refine_ls_abs_structure_details
;
 Flack x determined using 1025 quotients [(I+)-(I-)]/[(I+)+(I-)]
 (Parsons, Flack and Wagner, Acta Cryst. B69 (2013) 249-259).
;
_refine_ls_abs_structure_Flack 0.43(15)
_refine_ls_extinction_method none
_refine_ls_goodness_of_fit_ref 0.831
_refine_ls_hydrogen_treatment mixed
_refine_ls_number_parameters 312
_refine_ls_number_reflns 3780
_refine_ls_number_restraints 7
_refine_ls_R_factor_all 0.0790
_refine_ls_R_factor_gt 0.0684
_refine_ls_shift/su_max 0.000
_refine_ls_structure_factor_coef Fsqd
_refine_ls_weighting_details 'w = 1/[\s^2^(Fo^2^)+(0.1596P)^2^+2.9344P] where P=(Fo^2^+2Fc^2^)/3'
_refine_ls_weighting_scheme calc
_refine_ls_wR_factor_gt 0.1943
_refine_ls_wR_factor_ref 0.2044
_reflns_number_gt 3121
_reflns_number_total 3780
_reflns_threshold_expression F^2^>2.0\s(F^2^)
_cod_data_source_file c5ob02334c2.cif
_cod_data_source_block 32
_cod_depositor_comments 'Adding full bibliography for 7154823--7154832.cif.'
_cod_database_code 7154832

loop_
_space_group_symop_id
_space_group_symop_operation_xyz
1 +X,+Y,+Z
2 1/2+X,1/2-Y,-Z
3 -X,1/2+Y,1/2-Z
4 1/2-X,-Y,1/2+Z

loop_
_atom_site_label
_atom_site_type_symbol
_atom_site_fract_x
_atom_site_fract_y
_atom_site_fract_z
_atom_site_U_iso_or_equiv
_atom_site_adp_type
_atom_site_occupancy
_atom_site_site_symmetry_order
_atom_site_calc_flag
_atom_site_refinement_flags_posn
_atom_site_refinement_flags_adp
F2 F 0.1738(4) 0.2275(3) 0.80361(17) 0.0480(10) Uani 1 1 d . .
F3 F -0.0712(4) 0.1508(4) 0.8386(2) 0.0586(12) Uani 1 1 d . .
F5 F 0.2468(4) -0.1978(3) 0.85330(14) 0.0424(9) Uani 1 1 d . .
F6 F 0.3652(3) 0.0145(3) 0.81402(14) 0.0345(8) Uani 1 1 d . .
O9 O 0.1604(4) 0.2635(4) 0.65452(19) 0.0377(10) Uani 1 1 d . .
O19 O 0.5856(4) 0.1672(4) 0.74970(17) 0.0344(9) Uani 1 1 d . .
O24 O 0.3755(13) -0.1606(5) 0.4672(2) 0.129(4) Uani 1 1 d . .
N10 N 0.3718(4) 0.3486(4) 0.66774(19) 0.0244(10) Uani 1 1 d D .
N18 N 0.4408(5) 0.0696(4) 0.6858(2) 0.0273(10) Uani 1 1 d . .
C1 C 0.2089(6) 0.0513(6) 0.7351(2) 0.0297(12) Uani 1 1 d . .
C2 C 0.1044(6) 0.1374(6) 0.7685(3) 0.0363(14) Uani 1 1 d . .
H2 H 0.0475 0.1858 0.7396 0.044 Uiso 1 1 calc R U
C3 C 0.0102(6) 0.0613(6) 0.8083(3) 0.0413(15) Uani 1 1 d . .
H3 H -0.0507 0.0055 0.7838 0.050 Uiso 1 1 calc R U
C4 C 0.0860(6) -0.0241(6) 0.8506(3) 0.0362(14) Uani 1 1 d . .
H4A H 0.0206 -0.0727 0.8752 0.043 Uiso 1 1 calc R U
H4B H 0.1453 0.0292 0.8761 0.043 Uiso 1 1 calc R U
C5 C 0.1720(6) -0.1173(6) 0.8149(3) 0.0338(13) Uani 1 1 d . .
H5 H 0.1105 -0.1724 0.7904 0.041 Uiso 1 1 calc R U
C6 C 0.2725(6) -0.0493(5) 0.7767(2) 0.0280(12) Uani 1 1 d . .
H6 H 0.3235 -0.1154 0.7533 0.034 Uiso 1 1 calc R U
C7 C 0.1277(7) -0.0224(7) 0.6878(3) 0.0463(17) Uani 1 1 d . .
H7A H 0.0398 -0.0511 0.7038 0.056 Uiso 1 1 calc R U
H7B H 0.1803 -0.0982 0.6750 0.056 Uiso 1 1 calc R U
H7C H 0.1114 0.0353 0.6546 0.056 Uiso 1 1 calc R U
C8 C 0.3246(5) 0.1410(5) 0.7122(2) 0.0247(11) Uani 1 1 d . .
H8 H 0.3638 0.1824 0.7479 0.030 Uiso 1 1 calc R U
C9 C 0.2770(5) 0.2542(5) 0.6748(2) 0.0249(11) Uani 1 1 d . .
C11 C 0.3484(6) 0.4611(5) 0.6300(2) 0.0273(12) Uani 1 1 d . .
H11A H 0.4088 0.5332 0.6424 0.033 Uiso 1 1 calc R U
H11B H 0.2524 0.4903 0.6343 0.033 Uiso 1 1 calc R U
C12 C 0.3759(5) 0.4299(5) 0.5670(2) 0.0225(11) Uani 1 1 d . .
C13 C 0.2702(6) 0.3947(5) 0.5298(2) 0.0288(12) Uani 1 1 d . .
H13 H 0.1786 0.3956 0.5436 0.035 Uiso 1 1 calc R U
C14 C 0.2964(6) 0.3585(6) 0.4730(3) 0.0346(13) Uani 1 1 d . .
H14 H 0.2229 0.3344 0.4482 0.042 Uiso 1 1 calc R U
C15 C 0.4295(6) 0.3570(6) 0.4520(2) 0.0326(13) Uani 1 1 d . .
H15 H 0.4476 0.3314 0.4131 0.039 Uiso 1 1 calc R U
C16 C 0.5350(6) 0.3932(6) 0.4883(3) 0.0347(14) Uani 1 1 d . .
H16 H 0.6264 0.3934 0.4742 0.042 Uiso 1 1 calc R U
C17 C 0.5089(6) 0.4294(6) 0.5454(3) 0.0309(13) Uani 1 1 d . .
H17 H 0.5827 0.4541 0.5699 0.037 Uiso 1 1 calc R U
C19 C 0.5692(6) 0.0905(5) 0.7096(2) 0.0286(12) Uani 1 1 d . .
C20 C 0.6851(7) 0.0135(7) 0.6839(3) 0.0458(16) Uani 1 1 d . .
H20A H 0.6502 -0.0417 0.6525 0.055 Uiso 1 1 calc R U
H20B H 0.7542 0.0730 0.6683 0.055 Uiso 1 1 calc R U
H20C H 0.7265 -0.0409 0.7141 0.055 Uiso 1 1 calc R U
C21 C 0.4260(6) 0.0043(6) 0.6304(3) 0.0327(13) Uani 1 1 d . .
C22 C 0.4219(10) -0.1286(6) 0.6258(3) 0.061(2) Uani 1 1 d . .
H22 H 0.4330 -0.1806 0.6596 0.073 Uiso 1 1 calc R U
C23 C 0.4013(14) -0.1880(7) 0.5717(3) 0.091(4) Uani 1 1 d . .
H23 H 0.3946 -0.2799 0.5692 0.109 Uiso 1 1 calc R U
C24 C 0.3906(12) -0.1138(8) 0.5221(3) 0.074(3) Uani 1 1 d . .
C25 C 0.4021(7) 0.0185(6) 0.5264(3) 0.0366(15) Uani 1 1 d . .
H25 H 0.3989 0.0698 0.4921 0.044 Uiso 1 1 calc R U
C26 C 0.4180(6) 0.0782(5) 0.5794(2) 0.0283(12) Uani 1 1 d . .
H26 H 0.4237 0.1702 0.5814 0.034 Uiso 1 1 calc R U
C27 C 0.3602(17) -0.2969(18) 0.4597(7) 0.139(5) Uani 1 1 d . U
H27A H 0.3504 -0.3166 0.4182 0.167 Uiso 1 1 calc R U
H27B H 0.4411 -0.3414 0.4751 0.167 Uiso 1 1 calc R U
H27C H 0.2785 -0.3265 0.4806 0.167 Uiso 1 1 calc R U
H10 H 0.464(3) 0.327(6) 0.682(2) 0.028(15) Uiso 1 1 d D .

loop_
_atom_site_aniso_label
_atom_site_aniso_U_11
_atom_site_aniso_U_22
_atom_site_aniso_U_33
_atom_site_aniso_U_23
_atom_site_aniso_U_13
_atom_site_aniso_U_12
F2 0.041(2) 0.0290(19) 0.073(3) -0.0101(18) 0.0267(19) -0.0083(15)
F3 0.0305(19) 0.050(2) 0.095(3) 0.020(2) 0.024(2) 0.0045(18)
F5 0.054(2) 0.0347(18) 0.0381(19) 0.0141(15) -0.0017(16) 0.0047(16)
F6 0.0272(16) 0.0430(19) 0.0332(18) 0.0081(15) -0.0081(13) -0.0057(14)
O9 0.028(2) 0.033(2) 0.052(3) 0.017(2) -0.0106(18) -0.0020(17)
O19 0.026(2) 0.040(2) 0.037(2) -0.001(2) -0.0012(17) -0.0017(18)
O24 0.346(14) 0.015(2) 0.026(3) -0.001(2) -0.025(5) -0.007(5)
N10 0.024(2) 0.021(2) 0.029(2) 0.0005(18) -0.0033(18) 0.0001(17)
N18 0.029(2) 0.020(2) 0.033(2) 0.0010(19) 0.0003(18) 0.0056(19)
C1 0.030(3) 0.028(3) 0.031(3) 0.005(2) -0.004(2) -0.002(2)
C2 0.026(3) 0.033(3) 0.050(4) 0.012(3) 0.002(2) 0.000(3)
C3 0.026(3) 0.036(3) 0.062(4) 0.010(3) 0.007(3) 0.001(3)
C4 0.031(3) 0.035(3) 0.043(4) 0.003(3) 0.001(2) -0.008(3)
C5 0.040(3) 0.027(3) 0.034(3) 0.006(2) -0.005(3) 0.002(2)
C6 0.033(3) 0.027(3) 0.024(3) 0.000(2) -0.003(2) -0.001(2)
C7 0.058(4) 0.038(4) 0.043(4) 0.012(3) -0.019(3) -0.023(3)
C8 0.026(3) 0.024(3) 0.024(3) -0.001(2) -0.003(2) 0.004(2)
C9 0.025(3) 0.023(3) 0.027(3) -0.001(2) 0.000(2) -0.001(2)
C11 0.027(3) 0.025(3) 0.031(3) 0.004(2) 0.001(2) -0.001(2)
C12 0.025(2) 0.012(2) 0.031(3) 0.004(2) -0.003(2) 0.0003(19)
C13 0.027(3) 0.025(3) 0.034(3) 0.003(2) 0.003(2) -0.004(2)
C14 0.035(3) 0.037(3) 0.032(3) 0.004(3) -0.002(2) -0.010(3)
C15 0.037(3) 0.031(3) 0.030(3) -0.001(2) 0.006(2) 0.002(3)
C16 0.026(3) 0.037(3) 0.041(3) 0.006(3) 0.007(2) 0.002(2)
C17 0.027(3) 0.029(3) 0.036(3) 0.001(2) 0.000(2) 0.000(2)
C19 0.033(3) 0.022(3) 0.030(3) 0.007(2) 0.002(2) 0.002(2)
C20 0.038(3) 0.053(4) 0.047(4) 0.010(3) 0.008(3) 0.020(3)
C21 0.045(3) 0.022(3) 0.031(3) -0.003(2) -0.002(3) 0.005(3)
C22 0.134(8) 0.023(3) 0.026(3) 0.007(3) -0.006(4) 0.009(4)
C23 0.213(13) 0.014(3) 0.045(4) 0.003(3) -0.003(6) 0.000(5)
C24 0.156(10) 0.037(4) 0.030(4) -0.005(3) -0.011(5) 0.003(5)
C25 0.066(4) 0.020(3) 0.024(3) 0.005(2) -0.001(3) 0.005(3)
C26 0.034(3) 0.018(3) 0.033(3) 0.002(2) 0.004(2) 0.003(2)
C27 0.140(5) 0.139(5) 0.139(5) -0.0001(7) -0.0001(7) -0.0001(7)

loop_
_atom_type_symbol
_atom_type_description
_atom_type_scat_dispersion_real
_atom_type_scat_dispersion_imag
_atom_type_scat_source
C C 0.0181 0.0091
;
International Tables for Crystallography
(Vol. C, Tables 4.2.6.8 and 6.1.1.4)
;
H H 0.0000 0.0000
;
International Tables for Crystallography
(Vol. C, Table 6.1.1.4)
;
F F 0.0727 0.0534
;
International Tables for Crystallography
(Vol. C, Tables 4.2.6.8 and 6.1.1.4)
;
N N 0.0311 0.0180
;
International Tables for Crystallography
(Vol. C, Tables 4.2.6.8 and 6.1.1.4)
;
O O 0.0492 0.0322
;
International Tables for Crystallography
(Vol. C, Tables 4.2.6.8 and 6.1.1.4)
;

loop_
_geom_angle_atom_site_label_1
_geom_angle_atom_site_label_2
_geom_angle_atom_site_label_3
_geom_angle
C24 O24 C27 118.3(8)
C9 N10 C11 122.2(4)
C9 N10 H10 115(4)
C11 N10 H10 121(4)
C19 N18 C21 120.7(5)
C19 N18 C8 117.0(4)
C21 N18 C8 121.0(4)
C6 C1 C7 108.2(5)
C6 C1 C8 108.5(4)
C7 C1 C8 115.3(5)
C6 C1 C2 110.1(5)
C7 C1 C2 106.9(5)
C8 C1 C2 107.8(4)
F2 C2 C3 106.8(5)
F2 C2 C1 110.1(4)
C3 C2 C1 113.7(5)
F2 C2 H2 108.8
C3 C2 H2 108.8
C1 C2 H2 108.8
F3 C3 C2 107.7(5)
F3 C3 C4 110.0(6)
C2 C3 C4 113.1(5)
F3 C3 H3 108.7
C2 C3 H3 108.7
C4 C3 H3 108.7
C3 C4 C5 107.1(5)
C3 C4 H4A 110.3
C5 C4 H4A 110.3
C3 C4 H4B 110.3
C5 C4 H4B 110.3
H4A C4 H4B 108.6
F5 C5 C6 107.6(5)
F5 C5 C4 108.7(5)
C6 C5 C4 112.7(5)
F5 C5 H5 109.3
C6 C5 H5 109.3
C4 C5 H5 109.3
F6 C6 C5 106.5(4)
F6 C6 C1 108.8(4)
C5 C6 C1 114.5(5)
F6 C6 H6 109.0
C5 C6 H6 109.0
C1 C6 H6 109.0
C1 C7 H7A 109.5
C1 C7 H7B 109.5
H7A C7 H7B 109.5
C1 C7 H7C 109.5
H7A C7 H7C 109.5
H7B C7 H7C 109.5
N18 C8 C9 112.4(4)
N18 C8 C1 113.7(4)
C9 C8 C1 115.2(4)
N18 C8 H8 104.7
C9 C8 H8 104.7
C1 C8 H8 104.7
O9 C9 N10 122.1(5)
O9 C9 C8 123.7(5)
N10 C9 C8 114.2(4)
N10 C11 C12 111.9(4)
N10 C11 H11A 109.2
C12 C11 H11A 109.2
N10 C11 H11B 109.2
C12 C11 H11B 109.2
H11A C11 H11B 107.9
C13 C12 C17 118.3(5)
C13 C12 C11 121.0(5)
C17 C12 C11 120.7(5)
C12 C13 C14 121.0(5)
C12 C13 H13 119.5
C14 C13 H13 119.5
C13 C14 C15 120.3(5)
C13 C14 H14 119.8
C15 C14 H14 119.8
C16 C15 C14 119.2(5)
C16 C15 H15 120.4
C14 C15 H15 120.4
C15 C16 C17 120.5(5)
C15 C16 H16 119.7
C17 C16 H16 119.7
C16 C17 C12 120.7(5)
C16 C17 H17 119.7
C12 C17 H17 119.7
O19 C19 N18 121.0(5)
O19 C19 C20 122.6(5)
N18 C19 C20 116.4(5)
C19 C20 H20A 109.5
C19 C20 H20B 109.5
H20A C20 H20B 109.5
C19 C20 H20C 109.5
H20A C20 H20C 109.5
H20B C20 H20C 109.5
C22 C21 C26 118.5(6)
C22 C21 N18 122.2(5)
C26 C21 N18 119.3(5)
C21 C22 C23 120.5(6)
C21 C22 H22 119.8
C23 C22 H22 119.8
C24 C23 C22 120.3(6)
C24 C23 H23 119.9
C22 C23 H23 119.9
O24 C24 C23 125.5(7)
O24 C24 C25 115.4(6)
C23 C24 C25 119.1(7)
C26 C25 C24 121.2(6)
C26 C25 H25 119.4
C24 C25 H25 119.4
C25 C26 C21 120.4(5)
C25 C26 H26 119.8
C21 C26 H26 119.8
O24 C27 H27A 109.5
O24 C27 H27B 109.5
H27A C27 H27B 109.5
O24 C27 H27C 109.5
H27A C27 H27C 109.5
H27B C27 H27C 109.5

loop_
_geom_bond_atom_site_label_1
_geom_bond_atom_site_label_2
_geom_bond_distance
F2 C2 1.404(7)
F3 C3 1.403(8)
F5 C5 1.413(6)
F6 C6 1.410(6)
O9 C9 1.234(7)
O19 C19 1.224(7)
O24 C24 1.358(9)
O24 C27 1.422(19)
N10 C9 1.352(7)
N10 C11 1.465(7)
N10 H10 0.979(7)
N18 C19 1.386(8)
N18 C21 1.447(7)
N18 C8 1.483(7)
C1 C6 1.540(7)
C1 C7 1.546(8)
C1 C8 1.551(8)
C1 C2 1.554(8)
C2 C3 1.515(8)
C2 H2 1.0000
C3 C4 1.505(9)
C3 H3 1.0000
C4 C5 1.516(9)
C4 H4A 0.9900
C4 H4B 0.9900
C5 C6 1.492(8)
C5 H5 1.0000
C6 H6 1.0000
C7 H7A 0.9800
C7 H7B 0.9800
C7 H7C 0.9800
C8 C9 1.521(8)
C8 H8 1.0000
C11 C12 1.507(8)
C11 H11A 0.9900
C11 H11B 0.9900
C12 C13 1.388(7)
C12 C17 1.391(8)
C13 C14 1.380(8)
C13 H13 0.9500
C14 C15 1.386(8)
C14 H14 0.9500
C15 C16 1.378(9)
C15 H15 0.9500
C16 C17 1.386(8)
C16 H16 0.9500
C17 H17 0.9500
C19 C20 1.503(8)
C20 H20A 0.9800
C20 H20B 0.9800
C20 H20C 0.9800
C21 C22 1.373(9)
C21 C26 1.398(8)
C22 C23 1.400(10)
C22 H22 0.9500
C23 C24 1.376(11)
C23 H23 0.9500
C24 C25 1.370(10)
C25 C26 1.372(8)
C25 H25 0.9500
C26 H26 0.9500
C27 H27A 0.9800
C27 H27B 0.9800
C27 H27C 0.9800

loop_
_geom_torsion_atom_site_label_1
_geom_torsion_atom_site_label_2
_geom_torsion_atom_site_label_3
_geom_torsion_atom_site_label_4
_geom_torsion
C6 C1 C2 F2 75.3(6)
C7 C1 C2 F2 -167.4(5)
C8 C1 C2 F2 -42.9(6)
C6 C1 C2 C3 -44.4(6)
C7 C1 C2 C3 72.9(6)
C8 C1 C2 C3 -162.6(5)
F2 C2 C3 F3 54.2(6)
C1 C2 C3 F3 175.7(5)
F2 C2 C3 C4 -67.6(7)
C1 C2 C3 C4 54.0(7)
F3 C3 C4 C5 -179.7(5)
C2 C3 C4 C5 -59.2(7)
C3 C4 C5 F5 179.0(4)
C3 C4 C5 C6 59.8(6)
F5 C5 C6 F6 -55.1(5)
C4 C5 C6 F6 64.8(6)
F5 C5 C6 C1 -175.4(4)
C4 C5 C6 C1 -55.5(6)
C7 C1 C6 F6 170.2(5)
C8 C1 C6 F6 44.4(6)
C2 C1 C6 F6 -73.4(5)
C7 C1 C6 C5 -70.8(6)
C8 C1 C6 C5 163.4(5)
C2 C1 C6 C5 45.6(6)
C19 N18 C8 C9 104.6(5)
C21 N18 C8 C9 -62.3(6)
C19 N18 C8 C1 -122.2(5)
C21 N18 C8 C1 70.9(6)
C6 C1 C8 N18 53.6(6)
C7 C1 C8 N18 -68.0(6)
C2 C1 C8 N18 172.8(4)
C6 C1 C8 C9 -174.6(4)
C7 C1 C8 C9 63.9(6)
C2 C1 C8 C9 -55.4(6)
C11 N10 C9 O9 -7.2(8)
C11 N10 C9 C8 175.8(4)
N18 C8 C9 O9 119.4(6)
C1 C8 C9 O9 -13.0(7)
N18 C8 C9 N10 -63.7(6)
C1 C8 C9 N10 163.9(5)
C9 N10 C11 C12 -81.7(6)
N10 C11 C12 C13 96.0(6)
N10 C11 C12 C17 -80.8(6)
C17 C12 C13 C14 0.9(8)
C11 C12 C13 C14 -176.0(5)
C12 C13 C14 C15 -0.2(9)
C13 C14 C15 C16 -0.5(9)
C14 C15 C16 C17 0.7(9)
C15 C16 C17 C12 0.0(9)
C13 C12 C17 C16 -0.7(8)
C11 C12 C17 C16 176.1(5)
C21 N18 C19 O19 165.0(5)
C8 N18 C19 O19 -1.9(7)
C21 N18 C19 C20 -15.4(7)
C8 N18 C19 C20 177.7(5)
C19 N18 C21 C22 85.3(9)
C8 N18 C21 C22 -108.3(8)
C19 N18 C21 C26 -93.6(7)
C8 N18 C21 C26 72.8(7)
C26 C21 C22 C23 -4.0(15)
N18 C21 C22 C23 177.1(9)
C21 C22 C23 C24 2.7(19)
C27 O24 C24 C23 4(2)
C27 O24 C24 C25 -178.7(13)
C22 C23 C24 O24 177.5(12)
C22 C23 C24 C25 0.8(19)
O24 C24 C25 C26 -179.9(9)
C23 C24 C25 C26 -2.8(16)
C24 C25 C26 C21 1.4(12)
C22 C21 C26 C25 2.0(10)
N18 C21 C26 C25 -179.1(6)
